data_1561486
loop_
_publ_author_name
'Koffi, Agbelenko'
'Ade, Martin'
'Hillebrecht, Harald'

_publ_section_title
;
 Single crystal studies of binary compounds Ta/Ga -- A system with
 experimental and crystallographic peculiarities
;
_journal_name_full 'Journal of Solid State Chemistry'
_journal_page_first 88
_journal_page_last 102
_journal_paper_doi 10.1016/j.jssc.2016.03.014
_journal_volume 238
_journal_year 2016
_chemical_formula_sum 'Ga3 Ta5'
_chemical_formula_weight 1113.91
_space_group_crystal_system tetragonal
_space_group_IT_number 140
_space_group_name_Hall '-I 4 2c'
_space_group_name_H-M_alt 'I 4/m c m'
_atom_sites_solution_hydrogens .
_cell_angle_alpha 90
_cell_angle_beta 90
_cell_angle_gamma 90
_cell_formula_units_Z 4
_cell_length_a 10.2199(7)
_cell_length_b 10.2199(7)
_cell_length_c 5.1121(4)
_cell_measurement_reflns_used 2324
_cell_measurement_temperature 293(2)
_cell_measurement_theta_max 30
_cell_measurement_theta_min 3.6
_cell_volume 533.94(7)
_computing_cell_refinement 'Software for IPDS-II, Fa. Stoe'
_computing_data_collection 'Software for IPDS-II, Fa. Stoe'
_computing_data_reduction 'Software for IPDS-II, Fa. Stoe'
_computing_molecular_graphics 'Diamond (Crystal impact, 2005)'
_computing_publication_material 'SHELXL-97_(Sheldrick, 2008)'
_computing_structure_refinement 'SHELXL-2013 (Sheldrick, 2013)'
_computing_structure_solution 'SHELXS-97 (Sheldrick, 2008)'
_diffrn_ambient_temperature 293(2)
_diffrn_measured_fraction_theta_full 0.967
_diffrn_measured_fraction_theta_max 0.974
_diffrn_measurement_details
; 
0 degree < omega < 180 degree
psi = 0
delta omega 2 degree
exposure time 60s 
;
_diffrn_measurement_device '2-circle goniometer'
_diffrn_measurement_device_type 'STOE IPDS 2'
_diffrn_measurement_method 'rotation method'
_diffrn_radiation_collimation '0.5 mm diameter, multiple pinhole'
_diffrn_radiation_monochromator 'plane graphite'
_diffrn_radiation_polarisn_norm 0
_diffrn_radiation_type MoK\a
_diffrn_radiation_wavelength 0.71073
_diffrn_reflns_av_R_equivalents 0.0600
_diffrn_reflns_av_unetI/netI 0.0199
_diffrn_reflns_Laue_measured_fraction_full 0.967
_diffrn_reflns_Laue_measured_fraction_max 0.974
_diffrn_reflns_limit_h_max 14
_diffrn_reflns_limit_h_min -13
_diffrn_reflns_limit_k_max 14
_diffrn_reflns_limit_k_min -14
_diffrn_reflns_limit_l_max 7
_diffrn_reflns_limit_l_min -6
_diffrn_reflns_number 2585
_diffrn_reflns_point_group_measured_fraction_full 0.967
_diffrn_reflns_point_group_measured_fraction_max 0.974
_diffrn_reflns_theta_full 25.242
_diffrn_reflns_theta_max 29.856
_diffrn_reflns_theta_min 3.988
_diffrn_source 'sealed X-ray tube, 12 x 0.4 mm long-fine focus'
_diffrn_source_current 40
_diffrn_source_power 2.00
_diffrn_source_voltage 50
_exptl_absorpt_coefficient_mu 116.717
_exptl_absorpt_correction_T_max 0.028
_exptl_absorpt_correction_T_min 0.003
_exptl_absorpt_correction_type numerical
_exptl_absorpt_process_details 'X-Red and X-SHAPE  (Stoe & Cie, 1999)'
_exptl_crystal_colour metallic
_exptl_crystal_density_diffrn 13.857
_exptl_crystal_description irregular_fragment
_exptl_crystal_F_000 1832
_exptl_crystal_size_max 0.2
_exptl_crystal_size_mid 0.1
_exptl_crystal_size_min 0.05
_refine_diff_density_max 2.507
_refine_diff_density_min -2.655
_refine_diff_density_rms 0.543
_refine_ls_extinction_coef 0.00077(8)
_refine_ls_extinction_expression Fc^*^=kFc[1+0.001xFc^2^\l^3^/sin(2\q)]^-1/4^
_refine_ls_extinction_method SHELXL
_refine_ls_goodness_of_fit_ref 1.480
_refine_ls_hydrogen_treatment undef
_refine_ls_matrix_type full
_refine_ls_number_parameters 16
_refine_ls_number_reflns 225
_refine_ls_number_restraints 0
_refine_ls_restrained_S_all 1.480
_refine_ls_R_factor_all 0.0276
_refine_ls_R_factor_gt 0.0272
_refine_ls_shift/su_max 0.000
_refine_ls_shift/su_mean 0.000
_refine_ls_structure_factor_coef Fsqd
_refine_ls_weighting_details 'w=1/[\s^2^(Fo^2^)+50.0000P] where P=(Fo^2^+2Fc^2^)/3'
_refine_ls_weighting_scheme calc
_refine_ls_wR_factor_gt 0.0501
_refine_ls_wR_factor_ref 0.0502
_reflns_Friedel_coverage 0.000
_reflns_Friedel_fraction_full .
_reflns_Friedel_fraction_max .
_reflns_number_gt 224
_reflns_number_total 225
_reflns_threshold_expression 'I > 2\s(I)'
_cod_data_source_file Ta5Ga3-W5Si3_HH.cif
_cod_data_source_block Ta5Ga3-W5Si3
_cod_original_cell_volume 533.94(8)
_cod_database_code 1561486
_shelx_space_group_comment
;
The symmetry employed for this shelxl refinement is uniquely defined
by the following loop, which should always be used as a source of
symmetry information in preference to the above space-group names.
They are only intended as comments.
;
_shelxl_version_number 2013-4

loop_
_space_group_symop_operation_xyz
'x, y, z'
'-x, -y, z'
'-y, x, z'
'y, -x, z'
'-x, y, -z+1/2'
'x, -y, -z+1/2'
'y, x, -z+1/2'
'-y, -x, -z+1/2'
'x+1/2, y+1/2, z+1/2'
'-x+1/2, -y+1/2, z+1/2'
'-y+1/2, x+1/2, z+1/2'
'y+1/2, -x+1/2, z+1/2'
'-x+1/2, y+1/2, -z+1'
'x+1/2, -y+1/2, -z+1'
'y+1/2, x+1/2, -z+1'
'-y+1/2, -x+1/2, -z+1'
'-x, -y, -z'
'x, y, -z'
'y, -x, -z'
'-y, x, -z'
'x, -y, z-1/2'
'-x, y, z-1/2'
'-y, -x, z-1/2'
'y, x, z-1/2'
'-x+1/2, -y+1/2, -z+1/2'
'x+1/2, y+1/2, -z+1/2'
'y+1/2, -x+1/2, -z+1/2'
'-y+1/2, x+1/2, -z+1/2'
'x+1/2, -y+1/2, z'
'-x+1/2, y+1/2, z'
'-y+1/2, -x+1/2, z'
'y+1/2, x+1/2, z'

loop_
_atom_site_label
_atom_site_type_symbol
_atom_site_fract_x
_atom_site_fract_y
_atom_site_fract_z
_atom_site_U_iso_or_equiv
_atom_site_adp_type
_atom_site_occupancy
_atom_site_site_symmetry_order
_atom_site_calc_flag
_atom_site_refinement_flags_posn
_atom_site_refinement_flags_adp
_atom_site_refinement_flags_occupancy
_atom_site_disorder_assembly
_atom_site_disorder_group
Ta2 Ta 0.5000 0.0000 0.2500 0.0048(3) Uani 1 8 d S T P . .
Ta1 Ta 0.07527(6) 0.22141(5) 0.0000 0.0050(2) Uani 1 2 d S T P . .
Ga1 Ga 0.33391(15) 0.16609(15) 0.0000 0.0053(5) Uani 1 4 d S T P . .
Ga2 Ga 0.0000 0.0000 0.2500 0.0046(5) Uani 1 8 d S T P . .

loop_
_atom_site_aniso_label
_atom_site_aniso_U_11
_atom_site_aniso_U_22
_atom_site_aniso_U_33
_atom_site_aniso_U_23
_atom_site_aniso_U_13
_atom_site_aniso_U_12
Ta2 0.0042(3) 0.0042(3) 0.0058(5) 0.000 0.000 0.000
Ta1 0.0033(3) 0.0044(3) 0.0072(3) 0.000 0.000 -0.00014(16)
Ga1 0.0032(6) 0.0032(6) 0.0095(10) 0.000 0.000 0.0009(7)
Ga2 0.0044(7) 0.0044(7) 0.0051(12) 0.000 0.000 0.000

loop_
_atom_type_symbol
_atom_type_description
_atom_type_scat_dispersion_real
_atom_type_scat_dispersion_imag
_atom_type_scat_source
Ga Ga 0.2307 1.6083 'International Tables Vol C Tables 4.2.6.8 and 6.1.1.4'
Ta Ta -0.7052 6.5227 'International Tables Vol C Tables 4.2.6.8 and 6.1.1.4'

loop_
_geom_angle_atom_site_label_1
_geom_angle_atom_site_label_2
_geom_angle_atom_site_label_3
_geom_angle
_geom_angle_site_symmetry_1
_geom_angle_site_symmetry_3
Ta2 Ta2 Ta2 180.0 17_656 17_655
Ta2 Ta2 Ga1 118.03(2) 17_656 .
Ta2 Ta2 Ga1 61.97(2) 17_655 .
Ta2 Ta2 Ga1 61.97(2) 17_656 27
Ta2 Ta2 Ga1 118.03(2) 17_655 27
Ga1 Ta2 Ga1 102.759(19) . 27
Ta2 Ta2 Ga1 61.97(2) 17_656 11_545
Ta2 Ta2 Ga1 118.03(2) 17_655 11_545
Ga1 Ta2 Ga1 102.759(19) . 11_545
Ga1 Ta2 Ga1 123.94(4) 27 11_545
Ta2 Ta2 Ga1 118.03(2) 17_656 17_655
Ta2 Ta2 Ga1 61.97(2) 17_655 17_655
Ga1 Ta2 Ga1 123.94(4) . 17_655
Ga1 Ta2 Ga1 102.758(19) 27 17_655
Ga1 Ta2 Ga1 102.758(19) 11_545 17_655
Ta2 Ta2 Ta1 113.429(4) 17_656 13_544
Ta2 Ta2 Ta1 66.571(4) 17_655 13_544
Ga1 Ta2 Ta1 102.512(16) . 13_544
Ga1 Ta2 Ta1 152.762(10) 27 13_544
Ga1 Ta2 Ta1 58.98(2) 11_545 13_544
Ga1 Ta2 Ta1 53.818(10) 17_655 13_544
Ta2 Ta2 Ta1 113.429(5) 17_656 19
Ta2 Ta2 Ta1 66.571(4) 17_655 19
Ga1 Ta2 Ta1 53.818(10) . 19
Ga1 Ta2 Ta1 152.762(10) 27 19
Ga1 Ta2 Ta1 58.98(2) 11_545 19
Ga1 Ta2 Ta1 102.512(16) 17_655 19
Ta1 Ta2 Ta1 54.40(2) 13_544 19
Ta2 Ta2 Ta1 66.571(4) 17_656 25
Ta2 Ta2 Ta1 113.429(5) 17_655 25
Ga1 Ta2 Ta1 58.98(2) . 25
Ga1 Ta2 Ta1 53.818(10) 27 25
Ga1 Ta2 Ta1 102.512(16) 11_545 25
Ga1 Ta2 Ta1 152.762(10) 17_655 25
Ta1 Ta2 Ta1 152.31(2) 13_544 25
Ta1 Ta2 Ta1 99.096(3) 19 25
Ta2 Ta2 Ta1 66.571(4) 17_656 23_656
Ta2 Ta2 Ta1 113.429(4) 17_655 23_656
Ga1 Ta2 Ta1 152.762(10) . 23_656
Ga1 Ta2 Ta1 53.818(10) 27 23_656
Ga1 Ta2 Ta1 102.512(16) 11_545 23_656
Ga1 Ta2 Ta1 58.98(2) 17_655 23_656
Ta1 Ta2 Ta1 99.096(3) 13_544 23_656
Ta1 Ta2 Ta1 152.31(2) 19 23_656
Ta1 Ta2 Ta1 105.420(18) 25 23_656
Ta2 Ta2 Ta1 113.429(4) 17_656 29
Ta2 Ta2 Ta1 66.571(4) 17_655 29
Ga1 Ta2 Ta1 53.818(10) . 29
Ga1 Ta2 Ta1 58.98(2) 27 29
Ga1 Ta2 Ta1 152.762(10) 11_545 29
Ga1 Ta2 Ta1 102.512(16) 17_655 29
Ta1 Ta2 Ta1 133.142(9) 13_544 29
Ta1 Ta2 Ta1 105.420(18) 19 29
Ta1 Ta2 Ta1 55.302(14) 25 29
Ta1 Ta2 Ta1 99.096(3) 23_656 29
Ta2 Ta2 Ta1 113.429(4) 17_656 3_655
Ta2 Ta2 Ta1 66.571(4) 17_655 3_655
Ga1 Ta2 Ta1 102.512(16) . 3_655
Ga1 Ta2 Ta1 58.98(2) 27 3_655
Ga1 Ta2 Ta1 152.762(10) 11_545 3_655
Ga1 Ta2 Ta1 53.818(10) 17_655 3_655
Ta1 Ta2 Ta1 105.420(18) 13_544 3_655
Ta1 Ta2 Ta1 133.142(9) 19 3_655
Ta1 Ta2 Ta1 99.096(3) 25 3_655
Ta1 Ta2 Ta1 55.302(14) 23_656 3_655
Ta1 Ta2 Ta1 54.40(2) 29 3_655
Ga1 Ta1 Ga2 95.91(3) . 17
Ga1 Ta1 Ga2 95.91(3) . .
Ga2 Ta1 Ga2 56.270(12) 17 .
Ga1 Ta1 Ga1 167.09(3) . 3
Ga2 Ta1 Ga1 95.48(4) 17 3
Ga2 Ta1 Ga1 95.48(4) . 3
Ga1 Ta1 Ta1 57.07(3) . 31
Ga2 Ta1 Ta1 142.286(10) 17 31
Ga2 Ta1 Ta1 142.286(10) . 31
Ga1 Ta1 Ta1 110.01(5) 3 31
Ga1 Ta1 Ga1 76.94(5) . 25
Ga2 Ta1 Ga1 145.35(3) 17 25
Ga2 Ta1 Ga1 90.350(18) . 25
Ga1 Ta1 Ga1 96.92(6) 3 25
Ta1 Ta1 Ga1 60.155(10) 31 25
Ga1 Ta1 Ga1 76.94(5) . 25_554
Ga2 Ta1 Ga1 90.350(18) 17 25_554
Ga2 Ta1 Ga1 145.35(3) . 25_554
Ga1 Ta1 Ga1 96.92(6) 3 25_554
Ta1 Ta1 Ga1 60.155(10) 31 25_554
Ga1 Ta1 Ga1 119.94(2) 25 25_554
Ga1 Ta1 Ta1 120.285(18) . 5_554
Ga2 Ta1 Ta1 56.606(8) 17 5_554
Ga2 Ta1 Ta1 104.929(18) . 5_554
Ga1 Ta1 Ta1 62.13(2) 3 5_554
Ta1 Ta1 Ta1 111.387(13) 31 5_554
Ga1 Ta1 Ta1 154.67(5) 25 5_554
Ga1 Ta1 Ta1 54.576(19) 25_554 5_554
Ga1 Ta1 Ta1 120.285(18) . 5
Ga2 Ta1 Ta1 104.929(18) 17 5
Ga2 Ta1 Ta1 56.606(8) . 5
Ga1 Ta1 Ta1 62.13(2) 3 5
Ta1 Ta1 Ta1 111.387(12) 31 5
Ga1 Ta1 Ta1 54.576(19) 25 5
Ga1 Ta1 Ta1 154.67(5) 25_554 5
Ta1 Ta1 Ta1 117.91(4) 5_554 5
Ga1 Ta1 Ta2 114.79(3) . 25
Ga2 Ta1 Ta2 149.22(2) 17 25
Ga2 Ta1 Ta2 118.955(11) . 25
Ga1 Ta1 Ta2 53.76(4) 3 25
Ta1 Ta1 Ta2 62.799(10) 31 25
Ga1 Ta1 Ta2 52.13(4) 25 25
Ga1 Ta1 Ta2 94.28(4) 25_554 25
Ta1 Ta1 Ta2 102.547(14) 5_554 25
Ta1 Ta1 Ta2 62.349(7) 5 25
Ga1 Ta1 Ta2 114.79(3) . 9_454
Ga2 Ta1 Ta2 118.955(11) 17 9_454
Ga2 Ta1 Ta2 149.22(2) . 9_454
Ga1 Ta1 Ta2 53.76(4) 3 9_454
Ta1 Ta1 Ta2 62.799(10) 31 9_454
Ga1 Ta1 Ta2 94.28(4) 25 9_454
Ga1 Ta1 Ta2 52.13(4) 25_554 9_454
Ta1 Ta1 Ta2 62.349(7) 5_554 9_454
Ta1 Ta1 Ta2 102.547(14) 5 9_454
Ta2 Ta1 Ta2 46.858(9) 25 9_454
Ga1 Ta1 Ta1 57.678(17) . 7
Ga2 Ta1 Ta1 96.620(17) 17 7
Ga2 Ta1 Ta1 52.286(10) . 7
Ga1 Ta1 Ta1 126.766(17) 3 7
Ta1 Ta1 Ta1 90.0 31 7
Ga1 Ta1 Ta1 50.69(4) 25 7
Ga1 Ta1 Ta1 134.52(4) 25_554 7
Ta1 Ta1 Ta1 153.219(9) 5_554 7
Ta1 Ta1 Ta1 64.649(13) 5 7
Ta2 Ta1 Ta1 101.554(9) 25 7
Ta2 Ta1 Ta1 144.419(11) 9_454 7
Ta1 Ga1 Ta1 65.85(6) . 31
Ta1 Ga1 Ta2 137.809(10) . .
Ta1 Ga1 Ta2 137.809(10) 31 .
Ta1 Ga1 Ta2 137.809(10) . 17_655
Ta1 Ga1 Ta2 137.809(10) 31 17_655
Ta2 Ga1 Ta2 56.06(4) . 17_655
Ta1 Ga1 Ta1 77.08(3) . 19
Ta1 Ga1 Ta1 142.94(7) 31 19
Ta2 Ga1 Ta1 72.42(4) . 19
Ta2 Ga1 Ta1 72.42(4) 17_655 19
Ta1 Ga1 Ta1 142.94(7) . 29
Ta1 Ga1 Ta1 77.08(3) 31 29
Ta2 Ga1 Ta1 72.42(4) . 29
Ta2 Ga1 Ta1 72.42(4) 17_655 29
Ta1 Ga1 Ta1 139.98(9) 19 29
Ta1 Ga1 Ta1 71.64(3) . 7_554
Ta1 Ga1 Ta1 103.06(5) 31 7_554
Ta2 Ga1 Ta1 116.98(6) . 7_554
Ta2 Ga1 Ta1 68.90(3) 17_655 7_554
Ta1 Ga1 Ta1 63.291(14) 19 7_554
Ta1 Ga1 Ta1 119.06(2) 29 7_554
Ta1 Ga1 Ta1 103.06(5) . 25
Ta1 Ga1 Ta1 71.64(3) 31 25
Ta2 Ga1 Ta1 68.90(3) . 25
Ta2 Ga1 Ta1 116.98(6) 17_655 25
Ta1 Ga1 Ta1 119.06(2) 19 25
Ta1 Ga1 Ta1 63.291(14) 29 25
Ta1 Ga1 Ta1 173.92(9) 7_554 25
Ta1 Ga1 Ta1 103.06(5) . 25_554
Ta1 Ga1 Ta1 71.64(3) 31 25_554
Ta2 Ga1 Ta1 116.98(6) . 25_554
Ta2 Ga1 Ta1 68.90(3) 17_655 25_554
Ta1 Ga1 Ta1 119.06(2) 19 25_554
Ta1 Ga1 Ta1 63.291(14) 29 25_554
Ta1 Ga1 Ta1 59.69(2) 7_554 25_554
Ta1 Ga1 Ta1 119.94(2) 25 25_554
Ta1 Ga1 Ta1 71.64(3) . 7
Ta1 Ga1 Ta1 103.06(5) 31 7
Ta2 Ga1 Ta1 68.90(3) . 7
Ta2 Ga1 Ta1 116.98(6) 17_655 7
Ta1 Ga1 Ta1 63.291(14) 19 7
Ta1 Ga1 Ta1 119.06(2) 29 7
Ta1 Ga1 Ta1 119.94(2) 7_554 7
Ta1 Ga1 Ta1 59.69(2) 25 7
Ta1 Ga1 Ta1 173.92(9) 25_554 7
Ga2 Ga2 Ga2 180.0 17_556 17
Ga2 Ga2 Ta1 118.135(6) 17_556 17
Ga2 Ga2 Ta1 61.865(6) 17 17
Ga2 Ga2 Ta1 61.865(6) 17_556 7
Ga2 Ga2 Ta1 118.135(6) 17 7
Ta1 Ga2 Ta1 134.13(2) 17 7
Ga2 Ga2 Ta1 118.135(6) 17_556 3
Ga2 Ga2 Ta1 61.865(6) 17 3
Ta1 Ga2 Ta1 77.152(5) 17 3
Ta1 Ga2 Ta1 147.02(2) 7 3
Ga2 Ga2 Ta1 61.865(6) 17_556 5
Ga2 Ga2 Ta1 118.135(6) 17 5
Ta1 Ga2 Ta1 147.02(2) 17 5
Ta1 Ga2 Ta1 77.152(5) 7 5
Ta1 Ga2 Ta1 75.43(2) 3 5
Ga2 Ga2 Ta1 61.865(6) 17_556 23_556
Ga2 Ga2 Ta1 118.135(6) 17 23_556
Ta1 Ga2 Ta1 75.43(2) 17 23_556
Ta1 Ga2 Ta1 123.730(12) 7 23_556
Ta1 Ga2 Ta1 66.787(17) 3 23_556
Ta1 Ga2 Ta1 77.152(5) 5 23_556
Ga2 Ga2 Ta1 61.865(6) 17_556 21_556
Ga2 Ga2 Ta1 118.135(6) 17 21_556
Ta1 Ga2 Ta1 66.787(17) 17 21_556
Ta1 Ga2 Ta1 77.152(5) 7 21_556
Ta1 Ga2 Ta1 134.13(2) 3 21_556
Ta1 Ga2 Ta1 123.730(12) 5 21_556
Ta1 Ga2 Ta1 77.152(5) 23_556 21_556
Ga2 Ga2 Ta1 118.135(6) 17_556 19
Ga2 Ga2 Ta1 61.865(6) 17 19
Ta1 Ga2 Ta1 77.152(5) 17 19
Ta1 Ga2 Ta1 66.787(17) 7 19
Ta1 Ga2 Ta1 123.730(12) 3 19
Ta1 Ga2 Ta1 134.13(2) 5 19
Ta1 Ga2 Ta1 147.02(2) 23_556 19
Ta1 Ga2 Ta1 75.43(2) 21_556 19
Ga2 Ga2 Ta1 118.135(6) 17_556 .
Ga2 Ga2 Ta1 61.865(6) 17 .
Ta1 Ga2 Ta1 123.730(12) 17 .
Ta1 Ga2 Ta1 75.43(2) 7 .
Ta1 Ga2 Ta1 77.152(5) 3 .
Ta1 Ga2 Ta1 66.787(17) 5 .
Ta1 Ga2 Ta1 134.13(2) 23_556 .
Ta1 Ga2 Ta1 147.02(2) 21_556 .
Ta1 Ga2 Ta1 77.152(5) 19 .

loop_
_geom_bond_atom_site_label_1
_geom_bond_atom_site_label_2
_geom_bond_distance
_geom_bond_site_symmetry_2
Ta2 Ta2 2.5560(2) 17_656
Ta2 Ta2 2.5561(2) 17_655
Ta2 Ga1 2.720(2) .
Ta2 Ga1 2.720(2) 27
Ta2 Ga1 2.720(2) 11_545
Ta2 Ga1 2.720(2) 17_655
Ta2 Ta1 3.2142(5) 13_544
Ta2 Ta1 3.2142(5) 19
Ta2 Ta1 3.2142(5) 25
Ta2 Ta1 3.2142(5) 23_656
Ta2 Ta1 3.2142(5) 29
Ta2 Ta1 3.2142(5) 3_655
Ta1 Ga1 2.7031(19) .
Ta1 Ga2 2.7103(5) 17
Ta1 Ga2 2.7103(5) .
Ta1 Ga1 2.7215(9) 3
Ta1 Ta1 2.9385(11) 31
Ta1 Ga1 2.9524(3) 25
Ta1 Ga1 2.9524(4) 25_554
Ta1 Ta1 2.9834(6) 5_554
Ta1 Ta1 2.9834(6) 5
Ta1 Ta2 3.2142(5) 25
Ta1 Ta2 3.2142(5) 9_454
Ta1 Ta1 3.3158(7) 7
Ga1 Ta1 2.7031(19) 31
Ga1 Ta2 2.720(2) 17_655
Ga1 Ta1 2.7215(9) 19
Ga1 Ta1 2.7215(9) 29
Ga1 Ta1 2.9524(4) 7_554
Ga1 Ta1 2.9524(4) 25
Ga1 Ta1 2.9524(4) 25_554
Ga1 Ta1 2.9524(4) 7
Ga2 Ga2 2.5560(2) 17_556
Ga2 Ga2 2.5561(2) 17
Ga2 Ta1 2.7102(5) 17
Ga2 Ta1 2.7102(5) 7
Ga2 Ta1 2.7102(5) 3
Ga2 Ta1 2.7102(5) 5
Ga2 Ta1 2.7102(5) 23_556
Ga2 Ta1 2.7102(5) 21_556
Ga2 Ta1 2.7102(5) 19
